data_7705609
loop_
_publ_author_name
'Osawa, Masahisa'
'Soma, Sakie'
'Hoshino, Mikio'
'Tanaka, Yuya'
'Akita, Munetaka'

_publ_section_title
;
 Photoluminescent properties and molecular structures of dinuclear gold(I)
 complexes with bridged diphosphine ligands: near-unity phosphorescence
 from <sup>3</sup>XMMCT/<sup>3</sup>MC.
;
_journal_issue 43
_journal_name_full 'Dalton transactions (Cambridge, England : 2003)'
_journal_page_first 15204
_journal_page_last 15212
_journal_paper_doi 10.1039/d0dt03144e
_journal_volume 49
_journal_year 2020
_chemical_formula_moiety 'C42 H48 Au2 Cl2 P2, 2(C4 H8 O)'
_chemical_formula_sum 'C50 H64 Au2 Cl2 O2 P2'
_chemical_formula_weight 1223.80
_space_group_crystal_system orthorhombic
_space_group_IT_number 19
_space_group_name_Hall 'P 2ac 2ab'
_space_group_name_H-M_alt 'P 21 21 21'
_atom_sites_solution_hydrogens geom
_audit_creation_date 2020-02-05
_audit_creation_method
;
Olex2 1.2
(compiled May 18 2018 14:05:52 for OlexSys, GUI svn.r5506)
;
_audit_update_record
;
2020-09-02 deposited with the CCDC.	2020-10-06 downloaded from the CCDC.
;
_cell_angle_alpha 90
_cell_angle_beta 90
_cell_angle_gamma 90
_cell_formula_units_Z 4
_cell_length_a 13.9885(6)
_cell_length_b 16.7416(7)
_cell_length_c 20.1362(7)
_cell_measurement_reflns_used 19778
_cell_measurement_temperature 93
_cell_measurement_theta_max 31.0880
_cell_measurement_theta_min 3.4740
_cell_volume 4715.7(3)
_computing_cell_refinement 'CrysAlisPro 1.171.40.68a (Rigaku OD, 2019)'
_computing_data_collection 'CrysAlisPro 1.171.40.68a (Rigaku OD, 2019)'
_computing_data_reduction 'CrysAlisPro 1.171.40.68a (Rigaku OD, 2019)'
_computing_molecular_graphics 'Olex2 (Dolomanov et al., 2009)'
_computing_publication_material 'Olex2 (Dolomanov et al., 2009)'
_computing_structure_refinement 'ShelXL (Sheldrick, 2015)'
_computing_structure_solution 'SHELXT 2018/2 (Sheldrick, 2018)'
_diffrn_ambient_temperature 93(2)
_diffrn_detector 'Hybrid Pixel Array Detector'
_diffrn_detector_area_resol_mean 10.0000
_diffrn_detector_type HyPix
_diffrn_measured_fraction_theta_full 0.996
_diffrn_measured_fraction_theta_max 0.820
_diffrn_measurement_details
;
List of Runs (angles in degrees, time in seconds):

  # Type    Start    End  Width  t~exp~   \w     \q     \k     \f   Frames
#--------------------------------------------------------------------------
  1  \w    -25.00   9.00   0.50    0.13    --   -6.28 -90.00  22.00   68
  2  \w    -57.00 -32.00   0.50    0.13    --   -6.28 -67.00 -99.00   50
  3  \w      4.00  75.00   0.50    0.13    --    4.09  37.00-180.00  142
  4  \w     29.00  72.00   0.50    0.13    --    4.09  37.00 -60.00   86
  5  \w     -3.00  24.00   0.50    0.13    --    4.09  37.00 -60.00   54
;
_diffrn_measurement_device 'four-circle diffractometer'
_diffrn_measurement_device_type 'XtaLAB Synergy R, DW system, HyPix'
_diffrn_measurement_method '\w scans'
_diffrn_orient_matrix_type 'CrysAlisPro convention (1999,Acta A55,543-557)'
_diffrn_orient_matrix_UB_11 -0.0377961000
_diffrn_orient_matrix_UB_12 -0.0273952000
_diffrn_orient_matrix_UB_13 0.0057133000
_diffrn_orient_matrix_UB_21 -0.0082267000
_diffrn_orient_matrix_UB_22 0.0173744000
_diffrn_orient_matrix_UB_23 0.0316080000
_diffrn_orient_matrix_UB_31 -0.0328095000
_diffrn_orient_matrix_UB_32 0.0272364000
_diffrn_orient_matrix_UB_33 -0.0144516000
_diffrn_radiation_monochromator mirror
_diffrn_radiation_probe x-ray
_diffrn_radiation_type MoK\a
_diffrn_radiation_wavelength 0.71073
_diffrn_reflns_av_R_equivalents 0.0437
_diffrn_reflns_av_unetI/netI 0.0523
_diffrn_reflns_Laue_measured_fraction_full 0.996
_diffrn_reflns_Laue_measured_fraction_max 0.820
_diffrn_reflns_limit_h_max 20
_diffrn_reflns_limit_h_min -17
_diffrn_reflns_limit_k_max 24
_diffrn_reflns_limit_k_min -22
_diffrn_reflns_limit_l_max 28
_diffrn_reflns_limit_l_min -28
_diffrn_reflns_number 33517
_diffrn_reflns_point_group_measured_fraction_full 0.990
_diffrn_reflns_point_group_measured_fraction_max 0.772
_diffrn_reflns_theta_full 25.242
_diffrn_reflns_theta_max 30.930
_diffrn_reflns_theta_min 3.270
_diffrn_source 'Rotating-anode X-ray tube'
_diffrn_source_type 'Rigaku (Mo) X-ray Source'
_exptl_absorpt_coefficient_mu 6.434
_exptl_absorpt_correction_T_max 0.200
_exptl_absorpt_correction_T_min 0.167
_exptl_absorpt_correction_type multi-scan
_exptl_absorpt_process_details
;
CrysAlisPro 1.171.40.68a (Rigaku Oxford Diffraction, 2019)
Empirical absorption correction using spherical harmonics,
 implemented in SCALE3 ABSPACK scaling algorithm.
;
_exptl_crystal_colour colourless
_exptl_crystal_colour_primary colourless
_exptl_crystal_density_diffrn 1.724
_exptl_crystal_description block
_exptl_crystal_F_000 2408
_exptl_crystal_recrystallization_method THF/hexane
_exptl_crystal_size_max 0.3
_exptl_crystal_size_mid 0.3
_exptl_crystal_size_min 0.25
_refine_diff_density_max 1.453
_refine_diff_density_min -1.931
_refine_diff_density_rms 0.155
_refine_ls_abs_structure_details
;
 Flack x determined using 4179 quotients [(I+)-(I-)]/[(I+)+(I-)]
 (Parsons, Flack and Wagner, Acta Cryst. B69 (2013) 249-259).
;
_refine_ls_abs_structure_Flack -0.009(4)
_refine_ls_extinction_method none
_refine_ls_goodness_of_fit_ref 1.043
_refine_ls_hydrogen_treatment constr
_refine_ls_matrix_type full
_refine_ls_number_parameters 531
_refine_ls_number_reflns 14933
_refine_ls_number_restraints 703
_refine_ls_restrained_S_all 1.013
_refine_ls_R_factor_all 0.0340
_refine_ls_R_factor_gt 0.0291
_refine_ls_shift/su_max 0.002
_refine_ls_shift/su_mean 0.000
_refine_ls_structure_factor_coef Fsqd
_refine_ls_weighting_details 'w=1/[\s^2^(Fo^2^)+(0.0244P)^2^] where P=(Fo^2^+2Fc^2^)/3'
_refine_ls_weighting_scheme calc
_refine_ls_wR_factor_gt 0.0602
_refine_ls_wR_factor_ref 0.0614
_reflns_Friedel_coverage 0.724
_reflns_Friedel_fraction_full 0.982
_reflns_Friedel_fraction_max 0.714
_reflns_number_gt 10568
_reflns_number_total 14933
_reflns_threshold_expression 'I > 2\s(I)'
_cod_data_source_file d0dt03144e2.cif
_cod_data_source_block 20200205_osawa_lipraucl_thf
_cod_depositor_comments
;
The following automatic conversions were performed:

data item '_diffrn_ambient_temperature' value '93 (2)' was changed to
'93(2)' -- the value was reformatted.

Automatic conversion script
Id: cif_fix_values 7556 2019-12-06 15:28:31Z antanas 

 Adding full bibliography for 7705609--7705612.cif.
;
_cod_database_code 7705609
_shelx_shelxl_version_number 2018/3
_chemical_oxdiff_formula 'Au Cl P C H'
_shelx_space_group_comment
;
The symmetry employed for this shelxl refinement is uniquely defined
by the following loop, which should always be used as a source of
symmetry information in preference to the above space-group names.
They are only intended as comments.
;
_shelx_estimated_absorpt_t_max 0.296
_shelx_estimated_absorpt_t_min 0.248
_diffrn_oxdiff_digest_frames
;
01c2f47815ce9bd55ec7e3b97e6765c57c00068eb84
;
_reflns_odcompleteness_completeness 99.59
_reflns_odcompleteness_iscentric 1
_reflns_odcompleteness_theta 26.32
_olex2_refinement_description
;
1. Fixed Uiso
 At 1.2 times of:
  All C(H) groups, All C(H,H) groups
 At 1.5 times of:
  All C(H,H,H) groups
2. Rigid bond restraints
 C3, Au2, Au1, P2, Cl2, Cl1, P1, C18, C25, C19, C7, C1, C13, C17, C26, C30,
 C24, C20, C12, C8, C2, C6, C14, C16, C40, C27, C29, C23, C37, C21, C11, C34,
 C9, C31, C5, C15, C42, C41, C28, C22, C38, C39, C10, C36, C35, C33, C32, C4
 with sigma for 1-2 distances of 0.01 and sigma for 1-3 distances of 0.01
3. Uiso/Uaniso restraints and constraints
C3 \\sim Au2 \\sim Au1 \\sim P2 \\sim Cl2 \\sim Cl1 \\sim P1 \\sim C18 \\sim
C25 \\sim C19 \\sim C7 \\sim C1 \\sim C13 \\sim C17 \\sim C26 \\sim C30 \\sim
C24 \\sim C20 \\sim C12 \\sim C8 \\sim C2 \\sim C6 \\sim C14 \\sim C16 \\sim
C40 \\sim C27 \\sim C29 \\sim C23 \\sim C37 \\sim C21 \\sim C11 \\sim C34 \\sim
C9 \\sim C31 \\sim C5 \\sim C15 \\sim C42 \\sim C41 \\sim C28 \\sim C22 \\sim
C38 \\sim C39 \\sim C10 \\sim C36 \\sim C35 \\sim C33 \\sim C32 \\sim C4:
within 1.7A with sigma of 0.04 and sigma for terminal atoms of 0.08
Uanis(C44) \\sim Ueq, Uanis(C43) \\sim Ueq, Uanis(O1) \\sim Ueq, Uanis(C46)
\\sim Ueq, Uanis(C45) \\sim Ueq: with sigma of 0.001 and sigma for terminal
atoms of 0.002
Uanis(C5) \\sim Ueq, Uanis(Au2) \\sim Ueq, Uanis(Au1) \\sim Ueq, Uanis(P2)
\\sim Ueq, Uanis(Cl2) \\sim Ueq, Uanis(Cl1) \\sim Ueq, Uanis(P1) \\sim Ueq,
Uanis(C18) \\sim Ueq, Uanis(C25) \\sim Ueq, Uanis(C19) \\sim Ueq, Uanis(C7)
\\sim Ueq, Uanis(C1) \\sim Ueq, Uanis(C13) \\sim Ueq, Uanis(C17) \\sim Ueq,
Uanis(C26) \\sim Ueq, Uanis(C30) \\sim Ueq, Uanis(C24) \\sim Ueq, Uanis(C20)
\\sim Ueq, Uanis(C12) \\sim Ueq, Uanis(C8) \\sim Ueq, Uanis(C2) \\sim Ueq,
Uanis(C6) \\sim Ueq, Uanis(C14) \\sim Ueq, Uanis(C16) \\sim Ueq, Uanis(C40)
\\sim Ueq, Uanis(C27) \\sim Ueq, Uanis(C29) \\sim Ueq, Uanis(C23) \\sim Ueq,
Uanis(C37) \\sim Ueq, Uanis(C21) \\sim Ueq, Uanis(C11) \\sim Ueq, Uanis(C34)
\\sim Ueq, Uanis(C9) \\sim Ueq, Uanis(C31) \\sim Ueq, Uanis(C3) \\sim Ueq,
Uanis(C15) \\sim Ueq, Uanis(C42) \\sim Ueq, Uanis(C41) \\sim Ueq, Uanis(C28)
\\sim Ueq, Uanis(C22) \\sim Ueq, Uanis(C38) \\sim Ueq, Uanis(C39) \\sim Ueq,
Uanis(C10) \\sim Ueq, Uanis(C36) \\sim Ueq, Uanis(C35) \\sim Ueq, Uanis(C33)
\\sim Ueq, Uanis(C32) \\sim Ueq, Uanis(C4) \\sim Ueq: with sigma of 0.1 and
sigma for terminal atoms of 0.2
Uanis(C8) \\sim Ueq: with sigma of 0.001 and sigma for terminal atoms of 0.002
4.a Ternary CH refined with riding coordinates:
 C34(H34), C40(H40), C37(H37), C31(H31)
4.b Secondary CH2 refined with riding coordinates:
 C50(H50A,H50B), C49(H49A,H49B), C45(H45A,H45B), C48(H48A,H48B), C47(H47A,
 H47B), C46(H46A,H46B), C44(H44A,H44B), C43(H43A,H43B)
4.c Aromatic/amide H refined with riding coordinates:
 C24(H24), C12(H12), C9(H9), C17(H17), C11(H11), C3(H3), C6(H6), C21(H21),
 C16(H16), C10(H10), C22(H22), C4(H4), C23(H23), C30(H30), C27(H27), C28(H28),
 C5(H5), C14(H14), C15(H15), C29(H29)
4.d Idealised Me refined as rotating group:
 C38(H38A,H38B,H38C), C36(H36A,H36B,H36C), C35(H35A,H35B,H35C), C42(H42A,H42B,
 H42C), C41(H41A,H41B,H41C), C39(H39A,H39B,H39C), C33(H33A,H33B,H33C), C32(H32A,
 H32B,H32C)
;
_olex2_submission_special_instructions 'No special instructions were received'
_oxdiff_exptl_absorpt_empirical_details
;
Empirical correction (ABSPACK) includes:
- Absorption correction using spherical harmonics
- Frame scaling
;
_oxdiff_exptl_absorpt_empirical_full_max 1.404
_oxdiff_exptl_absorpt_empirical_full_min 0.773

loop_
_space_group_symop_operation_xyz
'x, y, z'
'-x+1/2, -y, z+1/2'
'-x, y+1/2, -z+1/2'
'x+1/2, -y+1/2, -z'

loop_
_atom_site_label
_atom_site_type_symbol
_atom_site_fract_x
_atom_site_fract_y
_atom_site_fract_z
_atom_site_U_iso_or_equiv
_atom_site_adp_type
_atom_site_occupancy
_atom_site_site_symmetry_order
_atom_site_calc_flag
_atom_site_refinement_flags_posn
_atom_site_refinement_flags_adp
_atom_site_refinement_flags_occupancy
_atom_site_disorder_assembly
_atom_site_disorder_group
Au2 Au 0.66292(2) 0.63169(2) 0.68458(2) 0.00981(6) Uani 1 1 d . U . . .
Au1 Au 0.85506(2) 0.72617(2) 0.68250(2) 0.00914(6) Uani 1 1 d . U . . .
P2 P 0.76425(11) 0.54301(9) 0.63986(7) 0.0072(3) Uani 1 1 d . U . . .
Cl1 Cl 0.84753(14) 0.81765(10) 0.59880(7) 0.0223(4) Uani 1 1 d . U . . .
C7 C 0.7816(4) 0.6519(4) 0.8311(3) 0.0103(12) Uani 1 1 d . U . . .
C18 C 0.8580(4) 0.5021(3) 0.6943(2) 0.0071(11) Uani 1 1 d . U . . .
C24 C 0.9269(5) 0.5821(4) 0.5667(3) 0.0142(13) Uani 1 1 d . U . . .
H24 H 0.960388 0.556645 0.601856 0.017 Uiso 1 1 calc R . . . .
C1 C 0.9889(4) 0.6709(3) 0.8128(3) 0.0078(10) Uani 1 1 d . U . . .
O2 O 0.1147(4) 0.3863(3) 0.4253(2) 0.0256(12) Uani 1 1 d . . . . .
C25 C 0.7030(4) 0.4514(4) 0.6136(3) 0.0103(12) Uani 1 1 d . U . . .
C12 C 0.7373(5) 0.5809(4) 0.8509(3) 0.0125(13) Uani 1 1 d . U . . .
H12 H 0.762802 0.531169 0.836702 0.015 Uiso 1 1 calc R . . . .
C34 C 0.7913(5) 0.8061(4) 0.8366(3) 0.0132(13) Uani 1 1 d . U . . .
H34 H 0.849822 0.795137 0.809537 0.016 Uiso 1 1 calc R . . . .
C38 C 0.6347(6) 0.7105(4) 0.5205(3) 0.0261(17) Uani 1 1 d . U . . .
H38A H 0.665759 0.744463 0.487215 0.039 Uiso 1 1 calc GR . . . .
H38B H 0.651247 0.729500 0.565061 0.039 Uiso 1 1 calc GR . . . .
H38C H 0.565178 0.712936 0.514547 0.039 Uiso 1 1 calc GR . . . .
C40 C 0.6319(5) 0.4317(4) 0.7294(3) 0.0125(13) Uani 1 1 d . U . . .
H40 H 0.667621 0.482636 0.737076 0.015 Uiso 1 1 calc R . . . .
C9 C 0.6636(5) 0.7246(4) 0.8940(3) 0.0157(13) Uani 1 1 d . U . . .
H9 H 0.637942 0.773697 0.909496 0.019 Uiso 1 1 calc R . . . .
C2 C 1.0762(5) 0.6742(4) 0.7794(3) 0.0104(12) Uani 1 1 d . U . . .
C13 C 0.8946(4) 0.5404(4) 0.7515(3) 0.0085(11) Uani 1 1 d . U . . .
C50 C 0.1141(5) 0.3958(5) 0.3545(4) 0.0243(17) Uani 1 1 d . . . . .
H50A H 0.047997 0.402437 0.337760 0.029 Uiso 1 1 calc R . . . .
H50B H 0.143432 0.348968 0.332396 0.029 Uiso 1 1 calc R . . . .
C26 C 0.6467(5) 0.4084(4) 0.6573(3) 0.0117(12) Uani 1 1 d . U . . .
C17 C 0.8901(4) 0.4260(3) 0.6796(3) 0.0105(11) Uani 1 1 d . U . . .
H17 H 0.866795 0.399965 0.640895 0.013 Uiso 1 1 calc R . . . .
C37 C 0.6685(5) 0.6246(4) 0.5121(3) 0.0183(14) Uani 1 1 d . U . . .
H37 H 0.642019 0.592155 0.549528 0.022 Uiso 1 1 calc R . . . .
C36 C 0.7250(6) 0.8579(4) 0.7950(3) 0.0228(16) Uani 1 1 d . U . . .
H36A H 0.669905 0.874104 0.821815 0.034 Uiso 1 1 calc GR . . . .
H36B H 0.702897 0.827448 0.756345 0.034 Uiso 1 1 calc GR . . . .
H36C H 0.759540 0.905517 0.779902 0.034 Uiso 1 1 calc GR . . . .
C11 C 0.6566(5) 0.5821(4) 0.8910(3) 0.0160(13) Uani 1 1 d . U . . .
H11 H 0.627197 0.533472 0.904261 0.019 Uiso 1 1 calc R . . . .
C31 C 1.0874(5) 0.6508(4) 0.7065(3) 0.0111(12) Uani 1 1 d . U . . .
H31 H 1.022704 0.635529 0.689717 0.013 Uiso 1 1 calc R . . . .
C3 C 1.1577(4) 0.6968(4) 0.8148(3) 0.0152(12) Uani 1 1 d . U . . .
H3 H 1.217267 0.699522 0.792269 0.018 Uiso 1 1 calc R . . . .
C6 C 0.9865(5) 0.6889(4) 0.8812(3) 0.0114(12) Uani 1 1 d . U . . .
H6 H 0.927491 0.686306 0.904495 0.014 Uiso 1 1 calc R . . . .
C21 C 0.8300(6) 0.6555(4) 0.4648(3) 0.0185(14) Uani 1 1 d . U . . .
H21 H 0.797788 0.681232 0.429222 0.022 Uiso 1 1 calc R . . . .
C35 C 0.8228(5) 0.8513(4) 0.8993(3) 0.0190(14) Uani 1 1 d . U . . .
H35A H 0.859871 0.898539 0.886493 0.028 Uiso 1 1 calc GR . . . .
H35B H 0.862370 0.816235 0.926876 0.028 Uiso 1 1 calc GR . . . .
H35C H 0.766225 0.867956 0.924410 0.028 Uiso 1 1 calc GR . . . .
C16 C 0.9559(5) 0.3862(4) 0.7202(3) 0.0140(13) Uani 1 1 d . U . . .
H16 H 0.979405 0.335092 0.707890 0.017 Uiso 1 1 calc R . . . .
C10 C 0.6188(5) 0.6551(4) 0.9117(3) 0.0180(14) Uani 1 1 d . U . . .
H10 H 0.562431 0.656509 0.938001 0.022 Uiso 1 1 calc R . . . .
C22 C 0.9290(6) 0.6546(4) 0.4651(3) 0.0214(16) Uani 1 1 d . U . . .
H22 H 0.963245 0.679423 0.430002 0.026 Uiso 1 1 calc R . . . .
C42 C 0.5269(5) 0.4477(5) 0.7454(4) 0.0238(16) Uani 1 1 d . U . . .
H42A H 0.501591 0.487712 0.714538 0.036 Uiso 1 1 calc GR . . . .
H42B H 0.521259 0.467476 0.791001 0.036 Uiso 1 1 calc GR . . . .
H42C H 0.490362 0.397990 0.740821 0.036 Uiso 1 1 calc GR . . . .
C4 C 1.1543(5) 0.7152(4) 0.8813(3) 0.0166(13) Uani 1 1 d . U . . .
H4 H 1.210705 0.731421 0.903907 0.020 Uiso 1 1 calc R . . . .
C23 C 0.9781(5) 0.6180(4) 0.5162(3) 0.0186(14) Uani 1 1 d . U . . .
H23 H 1.045982 0.617488 0.516532 0.022 Uiso 1 1 calc R . . . .
C41 C 0.6735(5) 0.3692(4) 0.7764(3) 0.0184(14) Uani 1 1 d . U . . .
H41A H 0.637269 0.319351 0.772191 0.028 Uiso 1 1 calc GR . . . .
H41B H 0.669289 0.388632 0.822226 0.028 Uiso 1 1 calc GR . . . .
H41C H 0.740587 0.359478 0.764994 0.028 Uiso 1 1 calc GR . . . .
C39 C 0.6300(5) 0.5896(4) 0.4459(3) 0.0232(16) Uani 1 1 d . U . . .
H39A H 0.560256 0.595014 0.444631 0.035 Uiso 1 1 calc GR . . . .
H39B H 0.647302 0.533025 0.442792 0.035 Uiso 1 1 calc GR . . . .
H39C H 0.658086 0.618772 0.408474 0.035 Uiso 1 1 calc GR . . . .
C30 C 0.7180(4) 0.4244(4) 0.5485(3) 0.0114(12) Uani 1 1 d . U . . .
H30 H 0.756554 0.454667 0.518875 0.014 Uiso 1 1 calc R . . . .
C49 C 0.1728(6) 0.4708(5) 0.3421(3) 0.0263(17) Uani 1 1 d . . . . .
H49A H 0.158006 0.494745 0.298402 0.032 Uiso 1 1 calc R . . . .
H49B H 0.242236 0.459742 0.344933 0.032 Uiso 1 1 calc R . . . .
C27 C 0.6031(5) 0.3375(4) 0.6340(3) 0.0130(13) Uani 1 1 d . U . . .
H27 H 0.562926 0.307694 0.662859 0.016 Uiso 1 1 calc R . . . .
C28 C 0.6181(5) 0.3109(4) 0.5694(3) 0.0172(14) Uani 1 1 d . U . . .
H28 H 0.588090 0.263261 0.554402 0.021 Uiso 1 1 calc R . . . .
P1 P 0.87750(11) 0.64682(9) 0.77041(7) 0.0069(3) Uani 1 1 d . U . . .
Cl2 Cl 0.54499(12) 0.71542(11) 0.72182(8) 0.0229(4) Uani 1 1 d . U . . .
C45 C 0.3627(6) 0.4978(5) 0.5013(4) 0.0323(18) Uani 1 1 d . U . . .
H45A H 0.384047 0.524302 0.459893 0.039 Uiso 1 1 calc R . . . .
H45B H 0.322510 0.451182 0.489807 0.039 Uiso 1 1 calc R . . . .
C48 C 0.1392(6) 0.5243(4) 0.3994(3) 0.0235(16) Uani 1 1 d . . . . .
H48A H 0.192456 0.557218 0.416699 0.028 Uiso 1 1 calc R . . . .
H48B H 0.086709 0.559980 0.384930 0.028 Uiso 1 1 calc R . . . .
C5 C 1.0691(5) 0.7102(4) 0.9150(3) 0.0170(14) Uani 1 1 d . U . . .
H5 H 1.066688 0.721294 0.961205 0.020 Uiso 1 1 calc R . . . .
C14 C 0.9561(5) 0.4984(4) 0.7932(3) 0.0113(12) Uani 1 1 d . U . . .
H14 H 0.977912 0.523014 0.832952 0.014 Uiso 1 1 calc R . . . .
C15 C 0.9862(4) 0.4219(4) 0.7782(3) 0.0123(12) Uani 1 1 d . U . . .
H15 H 1.027540 0.394062 0.807646 0.015 Uiso 1 1 calc R . . . .
C33 C 1.1527(5) 0.5776(4) 0.6983(3) 0.0207(15) Uani 1 1 d . U . . .
H33A H 1.218215 0.591798 0.710907 0.031 Uiso 1 1 calc GR . . . .
H33B H 1.151765 0.560055 0.651840 0.031 Uiso 1 1 calc GR . . . .
H33C H 1.129822 0.534210 0.726821 0.031 Uiso 1 1 calc GR . . . .
C32 C 1.1229(5) 0.7198(4) 0.6636(3) 0.0198(15) Uani 1 1 d . U . . .
H32A H 1.077843 0.764530 0.666658 0.030 Uiso 1 1 calc GR . . . .
H32B H 1.127632 0.702241 0.617282 0.030 Uiso 1 1 calc GR . . . .
H32C H 1.185926 0.737085 0.679226 0.030 Uiso 1 1 calc GR . . . .
C29 C 0.6763(5) 0.3532(4) 0.5271(3) 0.0125(13) Uani 1 1 d . U . . .
H29 H 0.688199 0.334017 0.483508 0.015 Uiso 1 1 calc R . . . .
C47 C 0.1044(6) 0.4646(5) 0.4518(4) 0.0270(17) Uani 1 1 d . . . . .
H47A H 0.142613 0.470093 0.492869 0.032 Uiso 1 1 calc R . . . .
H47B H 0.036491 0.475045 0.462704 0.032 Uiso 1 1 calc R . . . .
O1 O 0.4757(8) 0.5373(6) 0.5828(4) 0.091(3) Uani 1 1 d . U . . .
C46 C 0.4459(8) 0.4737(7) 0.5431(5) 0.056(3) Uani 1 1 d . U . . .
H46A H 0.427660 0.427974 0.571572 0.067 Uiso 1 1 calc R . . . .
H46B H 0.499297 0.456463 0.514130 0.067 Uiso 1 1 calc R . . . .
C44 C 0.3104(7) 0.5544(6) 0.5450(4) 0.043(2) Uani 1 1 d . U . . .
H44A H 0.265711 0.526214 0.575034 0.051 Uiso 1 1 calc R . . . .
H44B H 0.274903 0.594824 0.518945 0.051 Uiso 1 1 calc R . . . .
C8 C 0.7460(4) 0.7264(4) 0.8537(3) 0.0098(11) Uani 1 1 d . U . . .
C20 C 0.7760(5) 0.6199(4) 0.5149(3) 0.0142(13) Uani 1 1 d . U . . .
C19 C 0.8276(5) 0.5824(4) 0.5671(3) 0.0107(12) Uani 1 1 d . U . . .
C43 C 0.3933(10) 0.5919(9) 0.5832(6) 0.080(4) Uani 1 1 d . U . . .
H43A H 0.411383 0.643302 0.562446 0.096 Uiso 1 1 calc R . . . .
H43B H 0.373535 0.602619 0.629602 0.096 Uiso 1 1 calc R . . . .

loop_
_atom_site_aniso_label
_atom_site_aniso_U_11
_atom_site_aniso_U_22
_atom_site_aniso_U_33
_atom_site_aniso_U_23
_atom_site_aniso_U_13
_atom_site_aniso_U_12
Au2 0.00859(11) 0.00827(11) 0.01256(10) -0.00271(9) -0.00166(10) 0.00257(9)
Au1 0.01214(11) 0.00596(11) 0.00931(9) 0.00126(9) -0.00246(10) -0.00056(9)
P2 0.0076(8) 0.0053(8) 0.0089(7) -0.0006(5) -0.0012(5) 0.0020(6)
Cl1 0.0351(10) 0.0144(8) 0.0174(7) 0.0081(6) -0.0082(7) -0.0040(8)
C7 0.007(3) 0.011(3) 0.013(3) -0.001(2) -0.001(2) 0.001(2)
C18 0.004(3) 0.010(3) 0.008(2) 0.0015(19) -0.0002(19) 0.003(2)
C24 0.019(3) 0.011(3) 0.012(3) -0.006(2) 0.001(2) -0.002(3)
C1 0.009(3) 0.005(3) 0.009(2) 0.001(2) -0.003(2) -0.001(2)
O2 0.026(3) 0.017(3) 0.034(3) 0.005(2) 0.001(2) 0.002(2)
C25 0.006(3) 0.008(3) 0.017(3) -0.002(2) -0.002(2) 0.001(2)
C12 0.011(3) 0.014(3) 0.013(3) -0.002(2) -0.002(2) 0.000(3)
C34 0.008(3) 0.013(3) 0.018(3) -0.006(2) 0.001(2) -0.001(3)
C38 0.036(5) 0.023(4) 0.019(3) -0.003(3) -0.002(3) 0.014(4)
C40 0.012(3) 0.010(3) 0.016(3) 0.002(2) 0.005(2) -0.002(3)
C9 0.011(3) 0.019(3) 0.017(3) -0.003(2) 0.000(2) 0.003(3)
C2 0.014(3) 0.004(3) 0.013(3) 0.003(2) 0.002(2) 0.000(3)
C13 0.011(3) 0.005(3) 0.010(3) 0.002(2) 0.001(2) 0.000(2)
C50 0.016(4) 0.024(4) 0.033(4) -0.002(3) 0.004(3) 0.004(3)
C26 0.006(3) 0.012(3) 0.017(3) 0.001(2) -0.005(2) 0.004(3)
C17 0.007(3) 0.010(3) 0.015(3) 0.000(2) -0.002(2) 0.001(2)
C37 0.025(4) 0.020(4) 0.010(3) -0.001(2) -0.005(2) 0.008(3)
C36 0.027(4) 0.017(4) 0.025(3) 0.001(3) -0.004(3) 0.000(3)
C11 0.013(3) 0.021(3) 0.015(3) 0.002(2) 0.000(2) -0.007(3)
C31 0.010(3) 0.011(3) 0.013(3) 0.000(2) 0.001(2) -0.002(3)
C3 0.010(3) 0.012(3) 0.024(3) 0.000(3) 0.000(3) 0.002(2)
C6 0.009(3) 0.013(3) 0.012(3) -0.003(2) 0.000(2) 0.000(3)
C21 0.033(4) 0.013(3) 0.009(3) 0.004(2) -0.001(3) -0.003(3)
C35 0.021(4) 0.012(3) 0.024(3) -0.010(3) -0.003(3) -0.001(3)
C16 0.011(3) 0.005(3) 0.025(3) 0.000(2) -0.001(2) -0.001(3)
C10 0.015(3) 0.025(4) 0.014(3) -0.005(2) 0.004(2) -0.001(3)
C22 0.040(4) 0.011(3) 0.013(3) -0.003(2) 0.010(3) -0.011(3)
C42 0.012(4) 0.030(4) 0.030(4) -0.007(3) 0.006(3) -0.001(3)
C4 0.010(3) 0.017(3) 0.024(3) 0.003(2) -0.007(2) -0.005(3)
C23 0.018(3) 0.018(4) 0.020(3) -0.005(3) 0.006(2) -0.008(3)
C41 0.021(4) 0.019(4) 0.016(3) 0.001(2) 0.001(2) -0.002(3)
C39 0.026(4) 0.024(4) 0.019(3) -0.005(3) -0.011(3) 0.006(3)
C30 0.009(3) 0.010(3) 0.016(3) 0.001(2) -0.004(2) -0.002(3)
C49 0.022(4) 0.029(4) 0.027(3) 0.007(3) 0.001(3) -0.002(4)
C27 0.008(3) 0.010(3) 0.021(3) 0.000(2) -0.002(2) 0.002(3)
C28 0.016(4) 0.013(3) 0.023(3) -0.003(2) -0.009(2) -0.005(3)
P1 0.0073(7) 0.0061(7) 0.0073(6) -0.0001(5) -0.0007(5) 0.0003(6)
Cl2 0.0149(8) 0.0206(9) 0.0330(9) -0.0100(7) -0.0005(7) 0.0093(8)
C45 0.032(2) 0.032(2) 0.033(2) 0.0012(13) -0.0007(13) -0.0001(13)
C48 0.022(4) 0.018(4) 0.030(4) 0.002(3) -0.008(3) 0.001(3)
C5 0.018(3) 0.020(4) 0.013(3) -0.004(2) -0.006(2) 0.000(3)
C14 0.012(3) 0.011(3) 0.012(3) 0.001(2) -0.003(2) 0.003(3)
C15 0.004(3) 0.011(3) 0.022(3) 0.005(2) -0.004(2) -0.001(3)
C33 0.021(4) 0.016(3) 0.025(3) -0.003(2) 0.009(3) 0.003(3)
C32 0.026(4) 0.015(3) 0.018(3) 0.003(2) 0.010(2) -0.005(3)
C29 0.014(3) 0.008(3) 0.015(3) -0.005(2) -0.004(2) 0.003(3)
C47 0.024(4) 0.026(4) 0.032(4) -0.007(3) -0.004(3) 0.001(3)
O1 0.090(3) 0.091(3) 0.091(3) 0.0006(13) -0.0012(13) 0.0001(13)
C46 0.056(3) 0.056(3) 0.056(3) 0.0008(13) -0.0011(13) 0.0002(13)
C44 0.043(2) 0.042(2) 0.042(2) 0.0011(13) 0.0030(13) 0.0005(13)
C8 0.0095(16) 0.0102(16) 0.0098(15) -0.0008(12) -0.0024(11) 0.0010(12)
C20 0.021(3) 0.008(3) 0.013(3) -0.001(2) -0.004(2) 0.000(3)
C19 0.017(3) 0.007(3) 0.008(2) -0.002(2) 0.001(2) -0.004(3)
C43 0.080(4) 0.079(4) 0.080(4) -0.0015(13) 0.0017(13) -0.0003(14)

loop_
_atom_type_symbol
_atom_type_description
_atom_type_scat_dispersion_real
_atom_type_scat_dispersion_imag
_atom_type_scat_source
C C 0.0033 0.0016 'International Tables Vol C Tables 4.2.6.8 and 6.1.1.4'
H H 0.0000 0.0000 'International Tables Vol C Tables 4.2.6.8 and 6.1.1.4'
Au Au -2.0133 8.8022 'International Tables Vol C Tables 4.2.6.8 and 6.1.1.4'
Cl Cl 0.1484 0.1585 'International Tables Vol C Tables 4.2.6.8 and 6.1.1.4'
O O 0.0106 0.0060 'International Tables Vol C Tables 4.2.6.8 and 6.1.1.4'
P P 0.1023 0.0942 'International Tables Vol C Tables 4.2.6.8 and 6.1.1.4'

loop_
_geom_angle_atom_site_label_1
_geom_angle_atom_site_label_2
_geom_angle_atom_site_label_3
_geom_angle
_geom_angle_site_symmetry_1
_geom_angle_site_symmetry_3
_geom_angle_publ_flag
P2 Au2 Au1 77.62(4) . . ?
P2 Au2 Cl2 172.80(6) . . ?
Cl2 Au2 Au1 108.33(5) . . ?
Cl1 Au1 Au2 108.11(5) . . ?
P1 Au1 Au2 78.99(4) . . ?
P1 Au1 Cl1 172.38(6) . . ?
C18 P2 Au2 117.23(18) . . ?
C25 P2 Au2 112.0(2) . . ?
C25 P2 C18 101.2(3) . . ?
C25 P2 C19 107.2(3) . . ?
C19 P2 Au2 112.9(2) . . ?
C19 P2 C18 105.4(3) . . ?
C12 C7 P1 118.7(5) . . ?
C12 C7 C8 120.0(5) . . ?
C8 C7 P1 121.1(5) . . ?
C13 C18 P2 125.0(4) . . ?
C17 C18 P2 116.5(4) . . ?
C17 C18 C13 118.4(5) . . ?
C23 C24 H24 119.3 . . ?
C23 C24 C19 121.4(6) . . ?
C19 C24 H24 119.3 . . ?
C2 C1 C6 119.0(5) . . ?
C2 C1 P1 122.0(5) . . ?
C6 C1 P1 119.0(4) . . ?
C47 O2 C50 105.7(5) . . ?
C26 C25 P2 121.2(4) . . ?
C26 C25 C30 120.8(6) . . ?
C30 C25 P2 118.0(5) . . ?
C7 C12 H12 119.5 . . ?
C11 C12 C7 121.0(6) . . ?
C11 C12 H12 119.5 . . ?
C36 C34 H34 107.7 . . ?
C36 C34 C35 110.3(6) . . ?
C35 C34 H34 107.7 . . ?
C8 C34 H34 107.7 . . ?
C8 C34 C36 111.8(5) . . ?
C8 C34 C35 111.5(5) . . ?
H38A C38 H38B 109.5 . . ?
H38A C38 H38C 109.5 . . ?
H38B C38 H38C 109.5 . . ?
C37 C38 H38A 109.5 . . ?
C37 C38 H38B 109.5 . . ?
C37 C38 H38C 109.5 . . ?
C26 C40 H40 107.4 . . ?
C26 C40 C42 112.1(6) . . ?
C26 C40 C41 111.4(5) . . ?
C42 C40 H40 107.4 . . ?
C41 C40 H40 107.4 . . ?
C41 C40 C42 110.8(5) . . ?
C10 C9 H9 118.6 . . ?
C10 C9 C8 122.9(6) . . ?
C8 C9 H9 118.6 . . ?
C1 C2 C31 123.0(6) . . ?
C1 C2 C3 118.5(5) . . ?
C3 C2 C31 118.4(6) . . ?
C18 C13 P1 124.1(4) . . ?
C14 C13 C18 119.1(6) . . ?
C14 C13 P1 116.4(5) . . ?
O2 C50 H50A 110.9 . . ?
O2 C50 H50B 110.9 . . ?
O2 C50 C49 104.5(6) . . ?
H50A C50 H50B 108.9 . . ?
C49 C50 H50A 110.9 . . ?
C49 C50 H50B 110.9 . . ?
C25 C26 C40 123.5(6) . . ?
C25 C26 C27 118.2(6) . . ?
C27 C26 C40 118.3(6) . . ?
C18 C17 H17 119.1 . . ?
C18 C17 C16 121.7(6) . . ?
C16 C17 H17 119.1 . . ?
C38 C37 H37 108.3 . . ?
C38 C37 C39 110.0(5) . . ?
C39 C37 H37 108.3 . . ?
C20 C37 C38 110.8(6) . . ?
C20 C37 H37 108.3 . . ?
C20 C37 C39 111.0(5) . . ?
C34 C36 H36A 109.5 . . ?
C34 C36 H36B 109.5 . . ?
C34 C36 H36C 109.5 . . ?
H36A C36 H36B 109.5 . . ?
H36A C36 H36C 109.5 . . ?
H36B C36 H36C 109.5 . . ?
C12 C11 H11 120.2 . . ?
C12 C11 C10 119.6(6) . . ?
C10 C11 H11 120.2 . . ?
C2 C31 H31 107.3 . . ?
C2 C31 C33 111.7(5) . . ?
C33 C31 H31 107.3 . . ?
C32 C31 C2 112.6(5) . . ?
C32 C31 H31 107.3 . . ?
C32 C31 C33 110.5(5) . . ?
C2 C3 H3 119.0 . . ?
C4 C3 C2 122.0(6) . . ?
C4 C3 H3 119.0 . . ?
C1 C6 H6 119.6 . . ?
C5 C6 C1 120.9(6) . . ?
C5 C6 H6 119.6 . . ?
C22 C21 H21 118.9 . . ?
C22 C21 C20 122.3(6) . . ?
C20 C21 H21 118.9 . . ?
C34 C35 H35A 109.5 . . ?
C34 C35 H35B 109.5 . . ?
C34 C35 H35C 109.5 . . ?
H35A C35 H35B 109.5 . . ?
H35A C35 H35C 109.5 . . ?
H35B C35 H35C 109.5 . . ?
C17 C16 H16 120.3 . . ?
C15 C16 C17 119.4(6) . . ?
C15 C16 H16 120.3 . . ?
C9 C10 C11 119.6(6) . . ?
C9 C10 H10 120.2 . . ?
C11 C10 H10 120.2 . . ?
C21 C22 H22 119.8 . . ?
C23 C22 C21 120.4(6) . . ?
C23 C22 H22 119.8 . . ?
C40 C42 H42A 109.5 . . ?
C40 C42 H42B 109.5 . . ?
C40 C42 H42C 109.5 . . ?
H42A C42 H42B 109.5 . . ?
H42A C42 H42C 109.5 . . ?
H42B C42 H42C 109.5 . . ?
C3 C4 H4 120.1 . . ?
C5 C4 C3 119.7(6) . . ?
C5 C4 H4 120.1 . . ?
C24 C23 H23 120.5 . . ?
C22 C23 C24 118.9(7) . . ?
C22 C23 H23 120.5 . . ?
C40 C41 H41A 109.5 . . ?
C40 C41 H41B 109.5 . . ?
C40 C41 H41C 109.5 . . ?
H41A C41 H41B 109.5 . . ?
H41A C41 H41C 109.5 . . ?
H41B C41 H41C 109.5 . . ?
C37 C39 H39A 109.5 . . ?
C37 C39 H39B 109.5 . . ?
C37 C39 H39C 109.5 . . ?
H39A C39 H39B 109.5 . . ?
H39A C39 H39C 109.5 . . ?
H39B C39 H39C 109.5 . . ?
C25 C30 H30 120.0 . . ?
C29 C30 C25 120.1(6) . . ?
C29 C30 H30 120.0 . . ?
C50 C49 H49A 111.5 . . ?
C50 C49 H49B 111.5 . . ?
C50 C49 C48 101.2(6) . . ?
H49A C49 H49B 109.3 . . ?
C48 C49 H49A 111.5 . . ?
C48 C49 H49B 111.5 . . ?
C26 C27 H27 119.5 . . ?
C28 C27 C26 120.9(6) . . ?
C28 C27 H27 119.5 . . ?
C27 C28 H28 119.9 . . ?
C29 C28 C27 120.2(6) . . ?
C29 C28 H28 119.9 . . ?
C7 P1 Au1 113.7(2) . . ?
C7 P1 C1 107.8(3) . . ?
C7 P1 C13 106.3(3) . . ?
C1 P1 Au1 111.08(19) . . ?
C1 P1 C13 101.6(3) . . ?
C13 P1 Au1 115.51(18) . . ?
H45A C45 H45B 109.1 . . ?
C46 C45 H45A 111.2 . . ?
C46 C45 H45B 111.2 . . ?
C44 C45 H45A 111.2 . . ?
C44 C45 H45B 111.2 . . ?
C44 C45 C46 102.9(7) . . ?
C49 C48 H48A 111.1 . . ?
C49 C48 H48B 111.1 . . ?
H48A C48 H48B 109.0 . . ?
C47 C48 C49 103.5(6) . . ?
C47 C48 H48A 111.1 . . ?
C47 C48 H48B 111.1 . . ?
C6 C5 H5 120.1 . . ?
C4 C5 C6 119.8(6) . . ?
C4 C5 H5 120.1 . . ?
C13 C14 H14 119.2 . . ?
C15 C14 C13 121.6(6) . . ?
C15 C14 H14 119.2 . . ?
C16 C15 C14 119.5(6) . . ?
C16 C15 H15 120.2 . . ?
C14 C15 H15 120.2 . . ?
C31 C33 H33A 109.5 . . ?
C31 C33 H33B 109.5 . . ?
C31 C33 H33C 109.5 . . ?
H33A C33 H33B 109.5 . . ?
H33A C33 H33C 109.5 . . ?
H33B C33 H33C 109.5 . . ?
C31 C32 H32A 109.5 . . ?
C31 C32 H32B 109.5 . . ?
C31 C32 H32C 109.5 . . ?
H32A C32 H32B 109.5 . . ?
H32A C32 H32C 109.5 . . ?
H32B C32 H32C 109.5 . . ?
C30 C29 H29 120.1 . . ?
C28 C29 C30 119.9(6) . . ?
C28 C29 H29 120.1 . . ?
O2 C47 C48 108.1(6) . . ?
O2 C47 H47A 110.1 . . ?
O2 C47 H47B 110.1 . . ?
C48 C47 H47A 110.1 . . ?
C48 C47 H47B 110.1 . . ?
H47A C47 H47B 108.4 . . ?
C46 O1 C43 104.2(9) . . ?
C45 C46 H46A 109.6 . . ?
C45 C46 H46B 109.6 . . ?
O1 C46 C45 110.4(9) . . ?
O1 C46 H46A 109.6 . . ?
O1 C46 H46B 109.6 . . ?
H46A C46 H46B 108.1 . . ?
C45 C44 H44A 111.6 . . ?
C45 C44 H44B 111.6 . . ?
C45 C44 C43 100.8(9) . . ?
H44A C44 H44B 109.4 . . ?
C43 C44 H44A 111.6 . . ?
C43 C44 H44B 111.6 . . ?
C7 C8 C34 123.6(5) . . ?
C9 C8 C7 116.9(6) . . ?
C9 C8 C34 119.5(6) . . ?
C21 C20 C37 119.4(6) . . ?
C21 C20 C19 116.7(6) . . ?
C19 C20 C37 123.9(6) . . ?
C24 C19 P2 119.1(5) . . ?
C24 C19 C20 120.3(6) . . ?
C20 C19 P2 120.3(5) . . ?
O1 C43 C44 109.6(10) . . ?
O1 C43 H43A 109.7 . . ?
O1 C43 H43B 109.7 . . ?
C44 C43 H43A 109.7 . . ?
C44 C43 H43B 109.7 . . ?
H43A C43 H43B 108.2 . . ?

loop_
_geom_bond_atom_site_label_1
_geom_bond_atom_site_label_2
_geom_bond_distance
_geom_bond_site_symmetry_2
_geom_bond_publ_flag
Au2 Au1 3.1189(3) . ?
Au2 P2 2.2414(16) . ?
Au2 Cl2 2.2911(16) . ?
Au1 Cl1 2.2798(14) . ?
Au1 P1 2.2355(14) . ?
P2 C18 1.842(6) . ?
P2 C25 1.834(6) . ?
P2 C19 1.835(6) . ?
C7 C12 1.398(9) . ?
C7 P1 1.816(6) . ?
C7 C8 1.420(9) . ?
C18 C13 1.414(8) . ?
C18 C17 1.384(8) . ?
C24 H24 0.9500 . ?
C24 C23 1.381(9) . ?
C24 C19 1.390(9) . ?
C1 C2 1.395(8) . ?
C1 C6 1.410(8) . ?
C1 P1 1.823(6) . ?
O2 C50 1.435(8) . ?
O2 C47 1.423(9) . ?
C25 C26 1.384(9) . ?
C25 C30 1.402(8) . ?
C12 H12 0.9500 . ?
C12 C11 1.389(9) . ?
C34 H34 1.0000 . ?
C34 C36 1.521(10) . ?
C34 C35 1.536(8) . ?
C34 C8 1.517(9) . ?
C38 H38A 0.9800 . ?
C38 H38B 0.9800 . ?
C38 H38C 0.9800 . ?
C38 C37 1.525(9) . ?
C40 H40 1.0000 . ?
C40 C26 1.518(8) . ?
C40 C42 1.528(9) . ?
C40 C41 1.526(9) . ?
C9 H9 0.9500 . ?
C9 C10 1.369(9) . ?
C9 C8 1.410(9) . ?
C2 C31 1.526(8) . ?
C2 C3 1.398(9) . ?
C13 P1 1.837(6) . ?
C13 C14 1.392(8) . ?
C50 H50A 0.9900 . ?
C50 H50B 0.9900 . ?
C50 C49 1.521(10) . ?
C26 C27 1.414(9) . ?
C17 H17 0.9500 . ?
C17 C16 1.399(9) . ?
C37 H37 1.0000 . ?
C37 C39 1.553(8) . ?
C37 C20 1.507(10) . ?
C36 H36A 0.9800 . ?
C36 H36B 0.9800 . ?
C36 H36C 0.9800 . ?
C11 H11 0.9500 . ?
C11 C10 1.395(9) . ?
C31 H31 1.0000 . ?
C31 C33 1.538(9) . ?
C31 C32 1.526(8) . ?
C3 H3 0.9500 . ?
C3 C4 1.375(9) . ?
C6 H6 0.9500 . ?
C6 C5 1.387(9) . ?
C21 H21 0.9500 . ?
C21 C22 1.384(11) . ?
C21 C20 1.394(9) . ?
C35 H35A 0.9800 . ?
C35 H35B 0.9800 . ?
C35 H35C 0.9800 . ?
C16 H16 0.9500 . ?
C16 C15 1.379(9) . ?
C10 H10 0.9500 . ?
C22 H22 0.9500 . ?
C22 C23 1.380(10) . ?
C42 H42A 0.9800 . ?
C42 H42B 0.9800 . ?
C42 H42C 0.9800 . ?
C4 H4 0.9500 . ?
C4 C5 1.374(10) . ?
C23 H23 0.9500 . ?
C41 H41A 0.9800 . ?
C41 H41B 0.9800 . ?
C41 H41C 0.9800 . ?
C39 H39A 0.9800 . ?
C39 H39B 0.9800 . ?
C39 H39C 0.9800 . ?
C30 H30 0.9500 . ?
C30 C29 1.395(9) . ?
C49 H49A 0.9900 . ?
C49 H49B 0.9900 . ?
C49 C48 1.534(10) . ?
C27 H27 0.9500 . ?
C27 C28 1.392(9) . ?
C28 H28 0.9500 . ?
C28 C29 1.374(9) . ?
C45 H45A 0.9900 . ?
C45 H45B 0.9900 . ?
C45 C46 1.492(13) . ?
C45 C44 1.486(12) . ?
C48 H48A 0.9900 . ?
C48 H48B 0.9900 . ?
C48 C47 1.533(10) . ?
C5 H5 0.9500 . ?
C14 H14 0.9500 . ?
C14 C15 1.383(9) . ?
C15 H15 0.9500 . ?
C33 H33A 0.9800 . ?
C33 H33B 0.9800 . ?
C33 H33C 0.9800 . ?
C32 H32A 0.9800 . ?
C32 H32B 0.9800 . ?
C32 H32C 0.9800 . ?
C29 H29 0.9500 . ?
C47 H47A 0.9900 . ?
C47 H47B 0.9900 . ?
O1 C46 1.395(13) . ?
O1 C43 1.471(16) . ?
C46 H46A 0.9900 . ?
C46 H46B 0.9900 . ?
C44 H44A 0.9900 . ?
C44 H44B 0.9900 . ?
C44 C43 1.526(16) . ?
C20 C19 1.421(8) . ?
C43 H43A 0.9900 . ?
C43 H43B 0.9900 . ?

loop_
_geom_torsion_atom_site_label_1
_geom_torsion_atom_site_label_2
_geom_torsion_atom_site_label_3
_geom_torsion_atom_site_label_4
_geom_torsion
_geom_torsion_site_symmetry_1
_geom_torsion_site_symmetry_2
_geom_torsion_site_symmetry_3
_geom_torsion_site_symmetry_4
_geom_torsion_publ_flag
Au2 P2 C18 C13 -24.7(6) . . . . ?
Au2 P2 C18 C17 151.2(4) . . . . ?
Au2 P2 C25 C26 -54.2(6) . . . . ?
Au2 P2 C25 C30 128.3(4) . . . . ?
Au2 P2 C19 C24 123.8(5) . . . . ?
Au2 P2 C19 C20 -49.9(5) . . . . ?
P2 C18 C13 P1 -15.9(8) . . . . ?
P2 C18 C13 C14 171.5(5) . . . . ?
P2 C18 C17 C16 -175.2(5) . . . . ?
P2 C25 C26 C40 -0.9(9) . . . . ?
P2 C25 C26 C27 -178.8(4) . . . . ?
P2 C25 C30 C29 177.2(5) . . . . ?
C7 C12 C11 C10 0.2(9) . . . . ?
C18 P2 C25 C26 71.5(6) . . . . ?
C18 P2 C25 C30 -106.0(5) . . . . ?
C18 P2 C19 C24 -5.3(6) . . . . ?
C18 P2 C19 C20 -179.0(5) . . . . ?
C18 C13 P1 Au1 -26.5(6) . . . . ?
C18 C13 P1 C7 100.5(5) . . . . ?
C18 C13 P1 C1 -146.8(5) . . . . ?
C18 C13 C14 C15 3.5(9) . . . . ?
C18 C17 C16 C15 3.3(9) . . . . ?
C1 C2 C31 C33 -115.8(7) . . . . ?
C1 C2 C31 C32 119.2(7) . . . . ?
C1 C2 C3 C4 0.4(9) . . . . ?
C1 C6 C5 C4 1.1(10) . . . . ?
O2 C50 C49 C48 -39.9(7) . . . . ?
C25 P2 C18 C13 -146.7(5) . . . . ?
C25 P2 C18 C17 29.1(5) . . . . ?
C25 P2 C19 C24 -112.4(5) . . . . ?
C25 P2 C19 C20 73.8(5) . . . . ?
C25 C26 C27 C28 1.4(9) . . . . ?
C25 C30 C29 C28 2.1(9) . . . . ?
C12 C7 P1 Au1 126.3(4) . . . . ?
C12 C7 P1 C1 -110.1(5) . . . . ?
C12 C7 P1 C13 -1.9(5) . . . . ?
C12 C7 C8 C34 178.0(6) . . . . ?
C12 C7 C8 C9 -2.3(8) . . . . ?
C12 C11 C10 C9 -2.0(9) . . . . ?
C38 C37 C20 C21 -66.1(7) . . . . ?
C38 C37 C20 C19 112.3(7) . . . . ?
C40 C26 C27 C28 -176.6(6) . . . . ?
C2 C1 C6 C5 0.6(9) . . . . ?
C2 C1 P1 Au1 -53.2(5) . . . . ?
C2 C1 P1 C7 -178.4(5) . . . . ?
C2 C1 P1 C13 70.1(5) . . . . ?
C2 C3 C4 C5 1.2(10) . . . . ?
C13 C18 C17 C16 1.0(9) . . . . ?
C13 C14 C15 C16 0.8(10) . . . . ?
C50 O2 C47 C48 -23.7(8) . . . . ?
C50 C49 C48 C47 24.5(7) . . . . ?
C26 C25 C30 C29 -0.3(9) . . . . ?
C26 C27 C28 C29 0.3(10) . . . . ?
C17 C18 C13 P1 168.4(5) . . . . ?
C17 C18 C13 C14 -4.3(9) . . . . ?
C17 C16 C15 C14 -4.2(10) . . . . ?
C37 C20 C19 P2 -5.0(9) . . . . ?
C37 C20 C19 C24 -178.6(6) . . . . ?
C36 C34 C8 C7 115.5(6) . . . . ?
C36 C34 C8 C9 -64.2(7) . . . . ?
C31 C2 C3 C4 -177.1(6) . . . . ?
C3 C2 C31 C33 61.6(8) . . . . ?
C3 C2 C31 C32 -63.4(8) . . . . ?
C3 C4 C5 C6 -1.9(10) . . . . ?
C6 C1 C2 C31 176.1(5) . . . . ?
C6 C1 C2 C3 -1.3(9) . . . . ?
C6 C1 P1 Au1 125.1(4) . . . . ?
C6 C1 P1 C7 -0.1(6) . . . . ?
C6 C1 P1 C13 -111.6(5) . . . . ?
C21 C22 C23 C24 0.2(10) . . . . ?
C21 C20 C19 P2 173.5(5) . . . . ?
C21 C20 C19 C24 -0.2(9) . . . . ?
C35 C34 C8 C7 -120.5(6) . . . . ?
C35 C34 C8 C9 59.8(8) . . . . ?
C10 C9 C8 C7 0.5(9) . . . . ?
C10 C9 C8 C34 -179.8(6) . . . . ?
C22 C21 C20 C37 178.7(6) . . . . ?
C22 C21 C20 C19 0.2(10) . . . . ?
C42 C40 C26 C25 119.7(7) . . . . ?
C42 C40 C26 C27 -62.4(8) . . . . ?
C23 C24 C19 P2 -173.6(5) . . . . ?
C23 C24 C19 C20 0.2(10) . . . . ?
C41 C40 C26 C25 -115.4(7) . . . . ?
C41 C40 C26 C27 62.5(8) . . . . ?
C39 C37 C20 C21 56.5(8) . . . . ?
C39 C37 C20 C19 -125.0(6) . . . . ?
C30 C25 C26 C40 176.5(6) . . . . ?
C30 C25 C26 C27 -1.4(9) . . . . ?
C49 C48 C47 O2 -1.7(8) . . . . ?
C27 C28 C29 C30 -2.0(10) . . . . ?
P1 C7 C12 C11 -172.3(5) . . . . ?
P1 C7 C8 C34 -7.9(8) . . . . ?
P1 C7 C8 C9 171.9(4) . . . . ?
P1 C1 C2 C31 -5.6(8) . . . . ?
P1 C1 C2 C3 177.0(4) . . . . ?
P1 C1 C6 C5 -177.8(5) . . . . ?
P1 C13 C14 C15 -169.8(5) . . . . ?
C45 C44 C43 O1 -23.5(12) . . . . ?
C14 C13 P1 Au1 146.3(4) . . . . ?
C14 C13 P1 C7 -86.6(5) . . . . ?
C14 C13 P1 C1 26.0(5) . . . . ?
C47 O2 C50 C49 40.2(7) . . . . ?
C46 C45 C44 C43 32.6(10) . . . . ?
C46 O1 C43 C44 3.6(13) . . . . ?
C44 C45 C46 O1 -34.0(11) . . . . ?
C8 C7 C12 C11 2.0(9) . . . . ?
C8 C7 P1 Au1 -47.9(5) . . . . ?
C8 C7 P1 C1 75.7(5) . . . . ?
C8 C7 P1 C13 -176.1(5) . . . . ?
C8 C9 C10 C11 1.7(10) . . . . ?
C20 C21 C22 C23 -0.2(10) . . . . ?
C19 P2 C18 C13 101.8(5) . . . . ?
C19 P2 C18 C17 -82.4(5) . . . . ?
C19 P2 C25 C26 -178.4(5) . . . . ?
C19 P2 C25 C30 4.1(6) . . . . ?
C19 C24 C23 C22 -0.2(10) . . . . ?
C43 O1 C46 C45 18.6(12) . . . . ?
